data_7246166
loop_
_publ_author_name
'Wei, Wan-Jie'
'Zhan, Lei'
'Jiang, Cai-Na'
'Tang, Hai-Tao'
'Pan, Ying-Ming'
'Ma, Xian-Li'
'Mo, Zu-Yu'

_publ_section_title
;
 Electrochemical oxidative cascade cyclization of olefinic amides and
 alcohols leading to the synthesis of alkoxylated 4H-3,1-benzoxazines and
 indolines
;
_journal_issue 3
_journal_name_full 'Green Chemistry'
_journal_page_first 928
_journal_page_last 933
_journal_paper_doi 10.1039/D2GC04645H
_journal_volume 25
_journal_year 2023
_chemical_formula_moiety 'C19 H19 N O3'
_chemical_formula_sum 'C19 H19 N O3'
_chemical_formula_weight 309.35
_space_group_crystal_system orthorhombic
_space_group_IT_number 61
_space_group_name_Hall '-P 2ac 2ab'
_space_group_name_H-M_alt 'P b c a'
_atom_sites_solution_hydrogens geom
_atom_sites_solution_primary dual
_audit_block_doi 10.5517/ccdc.csd.cc2d7qds
_audit_creation_date 2022-09-24
_audit_creation_method
;
Olex2 1.5-beta
(compiled 2021.12.09 svn.r5202d8cf for OlexSys, GUI svn.r6439)
;
_audit_update_record
;
2022-10-10 deposited with the CCDC.	2023-01-10 downloaded from the CCDC.
;
_cell_angle_alpha 90
_cell_angle_beta 90
_cell_angle_gamma 90
_cell_formula_units_Z 8
_cell_length_a 18.0732(3)
_cell_length_b 8.28431(18)
_cell_length_c 20.8875(4)
_cell_measurement_reflns_used 8042
_cell_measurement_temperature 169.99(10)
_cell_measurement_theta_max 73.5740
_cell_measurement_theta_min 2.4390
_cell_volume 3127.36(10)
_computing_cell_refinement 'CrysAlisPro 1.171.38.43f (Rigaku OD, 2015)'
_computing_data_collection 'CrysAlisPro 1.171.38.43f (Rigaku OD, 2015)'
_computing_data_reduction 'CrysAlisPro 1.171.38.43f (Rigaku OD, 2015)'
_computing_molecular_graphics 'Olex2 1.5-beta (Dolomanov et al., 2009)'
_computing_publication_material 'Olex2 1.5-beta (Dolomanov et al., 2009)'
_computing_structure_refinement 'SHELXL 2017/1 (Sheldrick, 2015)'
_computing_structure_solution 'SHELXT  (Sheldrick, 2015)'
_diffrn_ambient_environment N~2~
_diffrn_ambient_temperature 169.99(10)
_diffrn_detector 'CCD plate'
_diffrn_detector_area_resol_mean 5.2684
_diffrn_detector_type AtlasS2
_diffrn_measured_fraction_theta_full 0.996
_diffrn_measured_fraction_theta_max 0.973
_diffrn_measurement_details
;
List of Runs (angles in degrees, time in seconds):

  # Type    Start    End  Width  t~exp~   \w     \q     \k     \f   Frames
#--------------------------------------------------------------------------
  1  \w   -115.00 -16.00   1.00    1.00    --  -40.73 -38.00   0.00   99
  2  \w    -35.00  73.00   1.00    1.00    --   40.73 -77.00-180.00  108
  3  \w    -34.00  65.00   1.00    1.00    --   40.73 -38.00-180.00   99
  4  \w     78.00 178.00   1.00    2.42    --  107.58  61.00-180.00  100
  5  \w     31.00 136.00   1.00    2.42    --  107.58 -30.00 150.00  105
  6  \w     94.00 178.00   1.00    2.42    --  107.58 125.00 120.00   84
  7  \w     82.00 178.00   1.00    2.42    --  107.58  45.00  90.00   96
  8  \w     94.00 178.00   1.00    2.42    --  107.58 125.00-120.00   84
  9  \w     34.00  50.00   1.00    2.42    --  107.58-125.00 120.00   16
;
_diffrn_measurement_device 'four-circle diffractometer'
_diffrn_measurement_device_type 'SuperNova, Dual, Cu at zero, AtlasS2'
_diffrn_measurement_method '\w scans'
_diffrn_orient_matrix_type 'CrysAlisPro convention (1999,Acta A55,543-557)'
_diffrn_orient_matrix_UB_11 -0.0281072000
_diffrn_orient_matrix_UB_12 -0.0705147000
_diffrn_orient_matrix_UB_13 -0.0637393000
_diffrn_orient_matrix_UB_21 -0.0803655000
_diffrn_orient_matrix_UB_22 0.0160205000
_diffrn_orient_matrix_UB_23 0.0237110000
_diffrn_orient_matrix_UB_31 -0.0039844000
_diffrn_orient_matrix_UB_32 0.1713943000
_diffrn_orient_matrix_UB_33 -0.0285009000
_diffrn_radiation_monochromator mirror
_diffrn_radiation_probe x-ray
_diffrn_radiation_type 'Cu K\a'
_diffrn_radiation_wavelength 1.54184
_diffrn_reflns_av_R_equivalents 0.0297
_diffrn_reflns_av_unetI/netI 0.0210
_diffrn_reflns_Laue_measured_fraction_full 0.996
_diffrn_reflns_Laue_measured_fraction_max 0.973
_diffrn_reflns_limit_h_max 22
_diffrn_reflns_limit_h_min -22
_diffrn_reflns_limit_k_max 9
_diffrn_reflns_limit_k_min -9
_diffrn_reflns_limit_l_max 21
_diffrn_reflns_limit_l_min -25
_diffrn_reflns_number 13555
_diffrn_reflns_point_group_measured_fraction_full 0.996
_diffrn_reflns_point_group_measured_fraction_max 0.973
_diffrn_reflns_theta_full 67.684
_diffrn_reflns_theta_max 73.749
_diffrn_reflns_theta_min 4.233
_diffrn_source 'micro-focus sealed X-ray tube'
_diffrn_source_type 'SuperNova (Cu) X-ray Source'
_exptl_absorpt_coefficient_mu 0.718
_exptl_absorpt_correction_T_max 1.00000
_exptl_absorpt_correction_T_min 0.47375
_exptl_absorpt_correction_type multi-scan
_exptl_absorpt_process_details
;
CrysAlisPro 1.171.38.43f (Rigaku Oxford Diffraction, 2015)
Empirical absorption correction using spherical harmonics,
 implemented in SCALE3 ABSPACK scaling algorithm.
;
_exptl_crystal_colour 'light colourless'
_exptl_crystal_density_diffrn 1.314
_exptl_crystal_description block
_exptl_crystal_F_000 1312
_exptl_crystal_size_max 0.16
_exptl_crystal_size_mid 0.13
_exptl_crystal_size_min 0.12
_refine_diff_density_max 0.173
_refine_diff_density_min -0.226
_refine_diff_density_rms 0.044
_refine_ls_extinction_method none
_refine_ls_goodness_of_fit_ref 1.050
_refine_ls_hydrogen_treatment constr
_refine_ls_matrix_type full
_refine_ls_number_parameters 209
_refine_ls_number_reflns 3076
_refine_ls_number_restraints 0
_refine_ls_restrained_S_all 1.050
_refine_ls_R_factor_all 0.0425
_refine_ls_R_factor_gt 0.0400
_refine_ls_shift/su_max 0.001
_refine_ls_shift/su_mean 0.000
_refine_ls_structure_factor_coef Fsqd
_refine_ls_weighting_details 'w=1/[\s^2^(Fo^2^)+(0.0510P)^2^+1.0792P] where P=(Fo^2^+2Fc^2^)/3'
_refine_ls_weighting_scheme calc
_refine_ls_wR_factor_gt 0.1012
_refine_ls_wR_factor_ref 0.1034
_reflns_Friedel_coverage 0.000
_reflns_number_gt 2850
_reflns_number_total 3076
_reflns_threshold_expression 'I > 2\s(I)'
_cod_data_source_file d2gc04645h2.cif
_cod_data_source_block 1788
_cod_depositor_comments 'Adding full bibliography for 7246166.cif.'
_cod_original_cell_volume 3127.35(10)
_cod_database_code 7246166
_shelx_shelxl_version_number 2017/1
_shelx_space_group_comment
;
The symmetry employed for this shelxl refinement is uniquely defined
by the following loop, which should always be used as a source of
symmetry information in preference to the above space-group names.
They are only intended as comments.
;
_shelx_estimated_absorpt_t_max 0.919
_shelx_estimated_absorpt_t_min 0.894
_olex2_refinement_description
;
1. Fixed Uiso
 At 1.2 times of:
  All C(H) groups, All C(H,H) groups
 At 1.5 times of:
  All C(H,H,H) groups
2.a Ternary CH refined with riding coordinates:
 C9(H9)
2.b Secondary CH2 refined with riding coordinates:
 C10(H10A,H10B), C11(H11A,H11B), C13(H13A,H13B)
2.c Aromatic/amide H refined with riding coordinates:
 C2(H2), C3(H3), C4(H4), C5(H5), C15(H15), C16(H16), C17(H17), C18(H18),
 C19(H19)
2.d Idealised Me refined as rotating group:
 C8(H8A,H8B,H8C)
;
_olex2_date_sample_data_collection 2022-09-23
_olex2_submission_special_instructions 'No special instructions were received'
_oxdiff_exptl_absorpt_empirical_details
;
Empirical correction (ABSPACK) includes:
- Absorption correction using spherical harmonics
- Frame scaling
;
_oxdiff_exptl_absorpt_empirical_full_max 1.822
_oxdiff_exptl_absorpt_empirical_full_min 0.444

loop_
_space_group_symop_operation_xyz
'x, y, z'
'-x+1/2, -y, z+1/2'
'-x, y+1/2, -z+1/2'
'x+1/2, -y+1/2, -z'
'-x, -y, -z'
'x-1/2, y, -z-1/2'
'x, -y-1/2, z-1/2'
'-x-1/2, y-1/2, z'

loop_
_atom_site_label
_atom_site_type_symbol
_atom_site_fract_x
_atom_site_fract_y
_atom_site_fract_z
_atom_site_U_iso_or_equiv
_atom_site_adp_type
_atom_site_occupancy
_atom_site_site_symmetry_order
_atom_site_calc_flag
_atom_site_refinement_flags_posn
_atom_site_refinement_flags_adp
_atom_site_refinement_flags_occupancy
_atom_site_disorder_assembly
_atom_site_disorder_group
O1 O 0.69146(5) 0.84593(11) 0.74673(4) 0.0322(2) Uani 1 1 d . . . . .
O2 O 0.55691(5) 0.44140(11) 0.73617(4) 0.0305(2) Uani 1 1 d . . . . .
O3 O 0.57335(5) 0.26993(12) 0.61957(5) 0.0320(2) Uani 1 1 d . . . . .
N1 N 0.64687(5) 0.61687(12) 0.70312(5) 0.0223(2) Uani 1 1 d . . . . .
C1 C 0.60139(6) 0.56035(16) 0.60300(6) 0.0250(3) Uani 1 1 d . . . . .
C2 C 0.57439(7) 0.59397(18) 0.54266(6) 0.0309(3) Uani 1 1 d . . . . .
H2 H 0.564185 0.509212 0.513321 0.037 Uiso 1 1 calc R U . . .
C3 C 0.56238(7) 0.7539(2) 0.52553(6) 0.0346(3) Uani 1 1 d . . . . .
H3 H 0.543076 0.778973 0.484411 0.042 Uiso 1 1 calc R U . . .
C4 C 0.57848(7) 0.87728(18) 0.56829(6) 0.0317(3) Uani 1 1 d . . . . .
H4 H 0.569496 0.985974 0.556057 0.038 Uiso 1 1 calc R U . . .
C5 C 0.60758(6) 0.84517(16) 0.62889(6) 0.0267(3) Uani 1 1 d . . . . .
H5 H 0.619248 0.929930 0.657813 0.032 Uiso 1 1 calc R U . . .
C6 C 0.61879(6) 0.68496(15) 0.64521(6) 0.0228(3) Uani 1 1 d . . . . .
C7 C 0.62244(6) 0.40047(16) 0.63272(6) 0.0255(3) Uani 1 1 d . . . . .
C8 C 0.69784(7) 0.34482(19) 0.60887(7) 0.0351(3) Uani 1 1 d . . . . .
H8A H 0.711897 0.245083 0.630975 0.053 Uiso 1 1 calc R U . . .
H8B H 0.734725 0.428665 0.617616 0.053 Uiso 1 1 calc R U . . .
H8C H 0.695420 0.324874 0.562671 0.053 Uiso 1 1 calc R U . . .
C9 C 0.62671(6) 0.44673(15) 0.70459(6) 0.0235(3) Uani 1 1 d . . . . .
H9 H 0.664622 0.380904 0.727699 0.028 Uiso 1 1 calc R U . . .
C10 C 0.50460(7) 0.27815(19) 0.65328(7) 0.0371(3) Uani 1 1 d . . . . .
H10A H 0.475251 0.179623 0.644661 0.044 Uiso 1 1 calc R U . . .
H10B H 0.475862 0.372507 0.638194 0.044 Uiso 1 1 calc R U . . .
C11 C 0.51864(8) 0.29299(18) 0.72385(7) 0.0378(3) Uani 1 1 d . . . . .
H11A H 0.471087 0.291609 0.747368 0.045 Uiso 1 1 calc R U . . .
H11B H 0.548859 0.200698 0.738789 0.045 Uiso 1 1 calc R U . . .
C12 C 0.67937(6) 0.70154(14) 0.75215(6) 0.0213(3) Uani 1 1 d . . . . .
C13 C 0.69797(6) 0.60711(15) 0.81211(6) 0.0247(3) Uani 1 1 d . . . . .
H13A H 0.651987 0.589310 0.836889 0.030 Uiso 1 1 calc R U . . .
H13B H 0.717476 0.500018 0.799561 0.030 Uiso 1 1 calc R U . . .
C14 C 0.75382(7) 0.68946(15) 0.85449(6) 0.0233(3) Uani 1 1 d . . . . .
C15 C 0.73270(8) 0.78622(16) 0.90556(6) 0.0313(3) Uani 1 1 d . . . . .
H15 H 0.681694 0.804930 0.913677 0.038 Uiso 1 1 calc R U . . .
C16 C 0.78610(10) 0.85608(18) 0.94501(7) 0.0423(4) Uani 1 1 d . . . . .
H16 H 0.771317 0.921975 0.979970 0.051 Uiso 1 1 calc R U . . .
C17 C 0.86017(9) 0.8299(2) 0.93349(8) 0.0450(4) Uani 1 1 d . . . . .
H17 H 0.896309 0.877669 0.960543 0.054 Uiso 1 1 calc R U . . .
C18 C 0.88197(8) 0.73462(19) 0.88282(8) 0.0391(3) Uani 1 1 d . . . . .
H18 H 0.933074 0.717129 0.874733 0.047 Uiso 1 1 calc R U . . .
C19 C 0.82901(7) 0.66434(16) 0.84365(6) 0.0287(3) Uani 1 1 d . . . . .
H19 H 0.844233 0.598118 0.808930 0.034 Uiso 1 1 calc R U . . .

loop_
_atom_site_aniso_label
_atom_site_aniso_U_11
_atom_site_aniso_U_22
_atom_site_aniso_U_33
_atom_site_aniso_U_23
_atom_site_aniso_U_13
_atom_site_aniso_U_12
O1 0.0440(5) 0.0211(5) 0.0316(5) -0.0002(4) -0.0119(4) -0.0051(4)
O2 0.0293(5) 0.0295(5) 0.0327(5) -0.0035(4) 0.0063(4) -0.0073(4)
O3 0.0301(5) 0.0283(5) 0.0374(5) -0.0099(4) -0.0015(4) -0.0075(4)
N1 0.0225(4) 0.0196(5) 0.0248(5) -0.0008(4) -0.0037(4) -0.0014(4)
C1 0.0174(5) 0.0310(7) 0.0265(6) -0.0039(5) 0.0010(4) -0.0030(5)
C2 0.0242(6) 0.0425(8) 0.0260(6) -0.0055(6) -0.0024(5) -0.0027(5)
C3 0.0300(6) 0.0489(9) 0.0249(6) 0.0040(6) -0.0031(5) 0.0002(6)
C4 0.0306(6) 0.0349(8) 0.0297(7) 0.0076(6) 0.0001(5) 0.0007(5)
C5 0.0246(6) 0.0279(7) 0.0277(6) 0.0010(5) 0.0000(5) -0.0018(5)
C6 0.0175(5) 0.0280(6) 0.0230(6) -0.0003(5) -0.0007(4) -0.0020(4)
C7 0.0212(5) 0.0267(7) 0.0286(6) -0.0075(5) -0.0019(4) -0.0029(5)
C8 0.0270(6) 0.0384(8) 0.0400(7) -0.0117(6) 0.0017(5) 0.0036(5)
C9 0.0216(5) 0.0209(6) 0.0279(6) -0.0031(5) -0.0015(4) -0.0022(4)
C10 0.0263(6) 0.0414(8) 0.0435(8) -0.0040(6) -0.0010(5) -0.0130(6)
C11 0.0356(7) 0.0362(8) 0.0415(8) -0.0013(6) 0.0040(6) -0.0157(6)
C12 0.0194(5) 0.0198(6) 0.0245(6) -0.0021(4) -0.0007(4) 0.0002(4)
C13 0.0253(5) 0.0230(6) 0.0260(6) 0.0009(5) -0.0027(4) -0.0021(5)
C14 0.0290(6) 0.0189(6) 0.0220(5) 0.0023(5) -0.0029(5) -0.0005(4)
C15 0.0439(8) 0.0259(7) 0.0242(6) 0.0006(5) 0.0023(5) 0.0040(5)
C16 0.0769(11) 0.0283(8) 0.0218(6) -0.0041(5) -0.0072(7) 0.0008(7)
C17 0.0591(10) 0.0366(8) 0.0392(8) 0.0004(7) -0.0264(7) -0.0075(7)
C18 0.0345(7) 0.0355(8) 0.0473(8) 0.0028(6) -0.0156(6) -0.0023(6)
C19 0.0293(6) 0.0257(7) 0.0311(6) -0.0007(5) -0.0045(5) 0.0007(5)

loop_
_atom_type_symbol
_atom_type_description
_atom_type_scat_dispersion_real
_atom_type_scat_dispersion_imag
_atom_type_scat_source
C C 0.0181 0.0091 'International Tables Vol C Tables 4.2.6.8 and 6.1.1.4'
H H 0.0000 0.0000 'International Tables Vol C Tables 4.2.6.8 and 6.1.1.4'
N N 0.0311 0.0180 'International Tables Vol C Tables 4.2.6.8 and 6.1.1.4'
O O 0.0492 0.0322 'International Tables Vol C Tables 4.2.6.8 and 6.1.1.4'

loop_
_geom_angle_atom_site_label_1
_geom_angle_atom_site_label_2
_geom_angle_atom_site_label_3
_geom_angle
_geom_angle_site_symmetry_1
_geom_angle_site_symmetry_3
_geom_angle_publ_flag
C9 O2 C11 111.76(10) . . ?
C7 O3 C10 114.19(10) . . ?
C6 N1 C9 108.13(9) . . ?
C12 N1 C6 125.60(10) . . ?
C12 N1 C9 125.85(10) . . ?
C2 C1 C6 120.54(13) . . ?
C2 C1 C7 129.86(12) . . ?
C6 C1 C7 109.43(10) . . ?
C1 C2 H2 120.6 . . ?
C1 C2 C3 118.86(13) . . ?
C3 C2 H2 120.6 . . ?
C2 C3 H3 119.9 . . ?
C4 C3 C2 120.24(12) . . ?
C4 C3 H3 119.9 . . ?
C3 C4 H4 119.3 . . ?
C3 C4 C5 121.47(13) . . ?
C5 C4 H4 119.3 . . ?
C4 C5 H5 121.3 . . ?
C6 C5 C4 117.43(12) . . ?
C6 C5 H5 121.3 . . ?
C1 C6 N1 108.88(11) . . ?
C5 C6 N1 129.71(11) . . ?
C5 C6 C1 121.41(11) . . ?
O3 C7 C1 115.41(10) . . ?
O3 C7 C8 105.32(10) . . ?
O3 C7 C9 113.88(10) . . ?
C1 C7 C8 110.87(11) . . ?
C1 C7 C9 101.15(10) . . ?
C8 C7 C9 110.30(10) . . ?
C7 C8 H8A 109.5 . . ?
C7 C8 H8B 109.5 . . ?
C7 C8 H8C 109.5 . . ?
H8A C8 H8B 109.5 . . ?
H8A C8 H8C 109.5 . . ?
H8B C8 H8C 109.5 . . ?
O2 C9 N1 105.16(9) . . ?
O2 C9 C7 113.36(9) . . ?
O2 C9 H9 111.5 . . ?
N1 C9 C7 103.37(10) . . ?
N1 C9 H9 111.5 . . ?
C7 C9 H9 111.5 . . ?
O3 C10 H10A 109.7 . . ?
O3 C10 H10B 109.7 . . ?
O3 C10 C11 109.92(11) . . ?
H10A C10 H10B 108.2 . . ?
C11 C10 H10A 109.7 . . ?
C11 C10 H10B 109.7 . . ?
O2 C11 C10 109.14(12) . . ?
O2 C11 H11A 109.9 . . ?
O2 C11 H11B 109.9 . . ?
C10 C11 H11A 109.9 . . ?
C10 C11 H11B 109.9 . . ?
H11A C11 H11B 108.3 . . ?
O1 C12 N1 120.51(11) . . ?
O1 C12 C13 122.88(11) . . ?
N1 C12 C13 116.61(10) . . ?
C12 C13 H13A 108.8 . . ?
C12 C13 H13B 108.8 . . ?
H13A C13 H13B 107.7 . . ?
C14 C13 C12 113.63(10) . . ?
C14 C13 H13A 108.8 . . ?
C14 C13 H13B 108.8 . . ?
C15 C14 C13 121.94(11) . . ?
C15 C14 C19 118.66(12) . . ?
C19 C14 C13 119.38(11) . . ?
C14 C15 H15 119.9 . . ?
C14 C15 C16 120.22(13) . . ?
C16 C15 H15 119.9 . . ?
C15 C16 H16 119.9 . . ?
C17 C16 C15 120.26(14) . . ?
C17 C16 H16 119.9 . . ?
C16 C17 H17 119.9 . . ?
C16 C17 C18 120.16(13) . . ?
C18 C17 H17 119.9 . . ?
C17 C18 H18 120.1 . . ?
C17 C18 C19 119.74(14) . . ?
C19 C18 H18 120.1 . . ?
C14 C19 H19 119.5 . . ?
C18 C19 C14 120.95(13) . . ?
C18 C19 H19 119.5 . . ?

loop_
_geom_bond_atom_site_label_1
_geom_bond_atom_site_label_2
_geom_bond_distance
_geom_bond_site_symmetry_2
_geom_bond_publ_flag
O1 C12 1.2212(16) . ?
O2 C9 1.4242(14) . ?
O2 C11 1.4339(16) . ?
O3 C7 1.4254(15) . ?
O3 C10 1.4299(16) . ?
N1 C6 1.4280(15) . ?
N1 C9 1.4562(15) . ?
N1 C12 1.3733(15) . ?
C1 C2 1.3801(18) . ?
C1 C6 1.3934(17) . ?
C1 C7 1.5114(18) . ?
C2 H2 0.9500 . ?
C2 C3 1.390(2) . ?
C3 H3 0.9500 . ?
C3 C4 1.388(2) . ?
C4 H4 0.9500 . ?
C4 C5 1.3962(18) . ?
C5 H5 0.9500 . ?
C5 C6 1.3852(18) . ?
C7 C8 1.5224(16) . ?
C7 C9 1.5513(16) . ?
C8 H8A 0.9800 . ?
C8 H8B 0.9800 . ?
C8 H8C 0.9800 . ?
C9 H9 1.0000 . ?
C10 H10A 0.9900 . ?
C10 H10B 0.9900 . ?
C10 C11 1.501(2) . ?
C11 H11A 0.9900 . ?
C11 H11B 0.9900 . ?
C12 C13 1.5144(16) . ?
C13 H13A 0.9900 . ?
C13 H13B 0.9900 . ?
C13 C14 1.5061(16) . ?
C14 C15 1.3879(18) . ?
C14 C19 1.3933(17) . ?
C15 H15 0.9500 . ?
C15 C16 1.395(2) . ?
C16 H16 0.9500 . ?
C16 C17 1.377(2) . ?
C17 H17 0.9500 . ?
C17 C18 1.378(2) . ?
C18 H18 0.9500 . ?
C18 C19 1.3872(18) . ?
C19 H19 0.9500 . ?

loop_
_geom_torsion_atom_site_label_1
_geom_torsion_atom_site_label_2
_geom_torsion_atom_site_label_3
_geom_torsion_atom_site_label_4
_geom_torsion
_geom_torsion_site_symmetry_1
_geom_torsion_site_symmetry_2
_geom_torsion_site_symmetry_3
_geom_torsion_site_symmetry_4
_geom_torsion_publ_flag
O1 C12 C13 C14 -19.15(17) . . . . ?
O3 C7 C9 O2 -39.68(14) . . . . ?
O3 C7 C9 N1 -152.97(10) . . . . ?
O3 C10 C11 O2 63.11(16) . . . . ?
N1 C12 C13 C14 161.52(10) . . . . ?
C1 C2 C3 C4 0.99(19) . . . . ?
C1 C7 C9 O2 84.76(11) . . . . ?
C1 C7 C9 N1 -28.53(11) . . . . ?
C2 C1 C6 N1 -178.70(10) . . . . ?
C2 C1 C6 C5 1.95(17) . . . . ?
C2 C1 C7 O3 -41.66(18) . . . . ?
C2 C1 C7 C8 77.97(15) . . . . ?
C2 C1 C7 C9 -165.06(12) . . . . ?
C2 C3 C4 C5 0.6(2) . . . . ?
C3 C4 C5 C6 -0.96(19) . . . . ?
C4 C5 C6 N1 -179.51(11) . . . . ?
C4 C5 C6 C1 -0.31(17) . . . . ?
C6 N1 C9 O2 -90.52(11) . . . . ?
C6 N1 C9 C7 28.59(11) . . . . ?
C6 N1 C12 O1 -5.52(18) . . . . ?
C6 N1 C12 C13 173.82(10) . . . . ?
C6 C1 C2 C3 -2.25(18) . . . . ?
C6 C1 C7 O3 143.15(10) . . . . ?
C6 C1 C7 C8 -97.23(12) . . . . ?
C6 C1 C7 C9 19.75(12) . . . . ?
C7 O3 C10 C11 -54.65(16) . . . . ?
C7 C1 C2 C3 -176.99(12) . . . . ?
C7 C1 C6 N1 -2.98(13) . . . . ?
C7 C1 C6 C5 177.67(10) . . . . ?
C8 C7 C9 O2 -157.84(11) . . . . ?
C8 C7 C9 N1 88.87(12) . . . . ?
C9 O2 C11 C10 -61.09(15) . . . . ?
C9 N1 C6 C1 -16.79(12) . . . . ?
C9 N1 C6 C5 162.49(12) . . . . ?
C9 N1 C12 O1 -177.21(11) . . . . ?
C9 N1 C12 C13 2.14(16) . . . . ?
C10 O3 C7 C1 -73.50(14) . . . . ?
C10 O3 C7 C8 163.87(11) . . . . ?
C10 O3 C7 C9 42.90(15) . . . . ?
C11 O2 C9 N1 161.47(10) . . . . ?
C11 O2 C9 C7 49.27(14) . . . . ?
C12 N1 C6 C1 170.30(10) . . . . ?
C12 N1 C6 C5 -10.43(19) . . . . ?
C12 N1 C9 O2 82.37(13) . . . . ?
C12 N1 C9 C7 -158.52(10) . . . . ?
C12 C13 C14 C15 94.74(14) . . . . ?
C12 C13 C14 C19 -87.31(14) . . . . ?
C13 C14 C15 C16 177.85(12) . . . . ?
C13 C14 C19 C18 -178.20(12) . . . . ?
C14 C15 C16 C17 0.2(2) . . . . ?
C15 C14 C19 C18 -0.2(2) . . . . ?
C15 C16 C17 C18 0.1(2) . . . . ?
C16 C17 C18 C19 -0.4(2) . . . . ?
C17 C18 C19 C14 0.4(2) . . . . ?
C19 C14 C15 C16 -0.12(19) . . . . ?
